data_1571791
loop_
_publ_author_name
'Jiang, Qing'
'Tang, Hui'
'Peng, Yuchen'
'Hu, Zhenni'
'Zeng, Wangdong'

_publ_section_title
;
 Helical polycyclic hydrocarbons with open-shell singlet ground states and
 ambipolar redox behaviors.
;
_journal_issue 27
_journal_name_full 'Chemical science'
_journal_page_first 10519
_journal_page_last 10528
_journal_paper_doi 10.1039/d4sc02116a
_journal_volume 15
_journal_year 2024
_chemical_formula_moiety '2.047(Cl6 Sb), C64 H44 Cl4 O2, 1.7(Cl)'
_chemical_formula_sum 'C64 H44 Cl17.98 O2 Sb2'
_chemical_formula_weight 1725.88
_space_group_crystal_system monoclinic
_space_group_IT_number 15
_space_group_name_Hall '-C 2yc'
_space_group_name_H-M_alt 'C 1 2/c 1'
_atom_sites_solution_hydrogens geom
_atom_sites_solution_primary dual
_atom_sites_solution_secondary difmap
_audit_creation_date 2024-03-01
_audit_creation_method
;
Olex2 1.5
(compiled 2021.08.20 svn.r13c46975 for OlexSys, GUI svn.r6396)
;
_audit_update_record
;
2024-03-21 deposited with the CCDC.	2024-05-29 downloaded from the CCDC.
;
_cell_angle_alpha 90.00
_cell_angle_beta 108.576(4)
_cell_angle_gamma 90.00
_cell_formula_units_Z 4
_cell_length_a 22.6813(11)
_cell_length_b 16.1611(11)
_cell_length_c 19.3896(12)
_cell_measurement_reflns_used 9972
_cell_measurement_temperature 106.00
_cell_measurement_theta_max 66.65
_cell_measurement_theta_min 3.42
_cell_volume 6737.1(7)
_computing_cell_refinement 'SAINT V8.40B (?, 2016)'
_computing_data_reduction 'SAINT V8.40B (?, 2016)'
_computing_molecular_graphics 'Olex2 1.5 (Dolomanov et al., 2009)'
_computing_publication_material 'Olex2 1.5 (Dolomanov et al., 2009)'
_computing_structure_refinement 'XL  (Sheldrick, 2008)'
_computing_structure_solution 'SHELXS-97 (Sheldrick, 1990)'
_diffrn_ambient_temperature 106.00
_diffrn_measured_fraction_theta_full 0.997
_diffrn_measured_fraction_theta_max 0.997
_diffrn_measurement_device_type 'Bruker APEX-II CCD'
_diffrn_measurement_method '\f and \w scans'
_diffrn_radiation_monochromator graphite
_diffrn_radiation_type CuK\a
_diffrn_radiation_wavelength 1.54178
_diffrn_reflns_av_R_equivalents 0.0460
_diffrn_reflns_av_unetI/netI 0.0313
_diffrn_reflns_limit_h_max 26
_diffrn_reflns_limit_h_min -26
_diffrn_reflns_limit_k_max 19
_diffrn_reflns_limit_k_min -19
_diffrn_reflns_limit_l_max 22
_diffrn_reflns_limit_l_min -23
_diffrn_reflns_number 35329
_diffrn_reflns_theta_full 66.63
_diffrn_reflns_theta_max 66.63
_diffrn_reflns_theta_min 3.42
_diffrn_source 'fine-focus sealed tube'
_diffrn_source_current 1.1
_diffrn_source_power 0.05500000000000001
_diffrn_source_voltage 50.0
_diffrn_standards_number 0
_exptl_absorpt_coefficient_mu 13.275
_exptl_absorpt_correction_T_max 0.7528
_exptl_absorpt_correction_T_min 0.4149
_exptl_absorpt_correction_type multi-scan
_exptl_absorpt_process_details
;
SADABS-2016/2 (Bruker,2016/2) was used for absorption correction.
wR2(int) was 0.1074 before and 0.0630 after correction.
The Ratio of minimum to maximum transmission is 0.5511.
The \l/2 correction factor is Not present.
;
_exptl_crystal_colour 'metallic dark black'
_exptl_crystal_colour_lustre metallic
_exptl_crystal_colour_modifier dark
_exptl_crystal_colour_primary black
_exptl_crystal_density_diffrn 1.702
_exptl_crystal_density_method 'not measured'
_exptl_crystal_description block
_exptl_crystal_F_000 3407
_exptl_crystal_size_max 0.098
_exptl_crystal_size_mid 0.056
_exptl_crystal_size_min 0.041
_refine_diff_density_max 0.806
_refine_diff_density_min -0.625
_refine_diff_density_rms 0.080
_refine_ls_extinction_method none
_refine_ls_goodness_of_fit_ref 1.084
_refine_ls_hydrogen_treatment mixed
_refine_ls_matrix_type full
_refine_ls_number_parameters 541
_refine_ls_number_reflns 5944
_refine_ls_number_restraints 177
_refine_ls_restrained_S_all 1.081
_refine_ls_R_factor_all 0.0401
_refine_ls_R_factor_gt 0.0331
_refine_ls_shift/su_max 0.001
_refine_ls_shift/su_mean 0.000
_refine_ls_structure_factor_coef Fsqd
_refine_ls_weighting_details 'calc w=1/[\s^2^(Fo^2^)+(0.0194P)^2^+28.8725P] where P=(Fo^2^+2Fc^2^)/3'
_refine_ls_weighting_scheme calc
_refine_ls_wR_factor_gt 0.0743
_refine_ls_wR_factor_ref 0.0798
_reflns_number_gt 5275
_reflns_number_total 5944
_reflns_threshold_expression >2sigma(I)
_cod_data_source_file d4sc02116a2.cif
_cod_data_source_block jq
_cod_depositor_comments 'Adding full bibliography for 1571789--1571792.cif.'
_cod_database_code 1571791
_olex2_refinement_description
;
1. Restrained distances
 Sb1-Cl6 \\sim Sb1-Cl4 \\sim Sb1-Cl5 \\sim Sb1-Cl2 \\sim Sb1-Cl1 \\sim Sb1-Cl3
\\sim Sb2-Cl12 \\sim Sb2-
 Cl7 \\sim Sb2-Cl9 \\sim Sb2-Cl10 \\sim Sb2-Cl8 \\sim Sb2-Cl11
 with sigma of 0.02
 C01B-C016 \\sim C13-C01C \\sim C13-C018 \\sim C01A-C018 \\sim C20-C19 \\sim
C19-C016
 with sigma of 0.02
2. Uiso/Uaniso restraints and constraints
Cl2 \\sim Sb1 \\sim Cl4 \\sim Cl3 \\sim Cl1 \\sim Cl6 \\sim Cl5: within 2A with
sigma of 0.01 and sigma for terminal atoms of 0.02 within 2A
Cl10 \\sim Cl11 \\sim Sb2 \\sim Cl7 \\sim Cl9 \\sim Cl12 \\sim Cl8: within 2A
with sigma of 0.01 and sigma for terminal atoms of 0.02 within 2A
C016 \\sim C018 \\sim C01A \\sim C01B \\sim C01C \\sim C13 \\sim C19 \\sim C20:
within 2A with sigma of 0.01 and sigma for terminal atoms of 0.02 within 2A
Cl9 \\sim Cl11 \\sim Sb2 \\sim Cl7 \\sim Cl12 \\sim Cl10 \\sim Cl8: within 2A
with sigma of 0.01 and sigma for terminal atoms of 0.02 within 2A
Cl6 \\sim Sb1 \\sim Cl2 \\sim Cl4 \\sim Cl3 \\sim Cl1 \\sim Cl5: within 2A with
sigma of 0.01 and sigma for terminal atoms of 0.02 within 2A
3. Others
 Sof(C018)=Sof(H01C)=Sof(H01D)=Sof(C01A)=Sof(H01E)=Sof(H01F)=Sof(H01G)=
 Sof(C01C)=Sof(H01J)=Sof(H01K)=Sof(C13)=Sof(H13A)=Sof(H13B)=1-FVAR(1)
 Sof(C016)=Sof(H01A)=Sof(H01B)=Sof(C01B)=Sof(H01H)=Sof(H01I)=Sof(C19)=
 Sof(H19A)=Sof(H19B)=Sof(C20)=Sof(H20A)=Sof(H20B)=Sof(H20C)=FVAR(1)
 Fixed Sof: Sb1(0.25) Cl2(0.25) Cl4(0.25) Cl3(0.31) Cl1(0.25) Cl6(0.25)
 Cl5(0.25) Cl11(0.25) Sb2(0.25) Cl7(0.25) Cl9(0.33) Cl12(0.25) Cl10(0.25)
 Cl8(0.25) Cl13(0.25) Cl17(0.5) Cl14(0.1)
4.a Secondary CH2 refined with riding coordinates:
 C016(H01A,H01B), C018(H01C,H01D), C01B(H01H,H01I), C01C(H01J,H01K), C13(H13A,
 H13B), C19(H19A,H19B)
4.b Aromatic/amide H refined with riding coordinates:
 C00H(H00H), C00K(H00K), C00M(H00M), C00O(H00O), C00R(H00R), C00V(H00V),
 C00W(H00W), C00X(H00X), C00Y(H00Y), C012(H012), C014(H014), C015(H015),
 C017(H017)
4.c Idealised Me refined as rotating group:
 C01A(H01E,H01F,H01G), C20(H20A,H20B,H20C)
;
_olex2_submission_special_instructions 'No special instructions were received'

loop_
_space_group_symop_id
_space_group_symop_operation_xyz
1 'x, y, z'
2 '-x, y, -z+1/2'
3 'x+1/2, y+1/2, z'
4 '-x+1/2, y+1/2, -z+1/2'
5 '-x, -y, -z'
6 'x, -y, z-1/2'
7 '-x+1/2, -y+1/2, -z'
8 'x+1/2, -y+1/2, z-1/2'

loop_
_atom_site_label
_atom_site_type_symbol
_atom_site_fract_x
_atom_site_fract_y
_atom_site_fract_z
_atom_site_U_iso_or_equiv
_atom_site_adp_type
_atom_site_occupancy
_atom_site_symmetry_multiplicity
_atom_site_calc_flag
_atom_site_refinement_flags
_atom_site_disorder_assembly
_atom_site_disorder_group
Sb01 Sb 1.0000 1.0000 1.0000 0.02762(9) Uani 1 2 d S . .
Cl03 Cl 0.73409(4) 0.33154(6) 0.71223(5) 0.0406(2) Uani 1 1 d . . .
Cl04 Cl 0.90921(4) 0.94901(6) 0.91363(5) 0.0438(2) Uani 1 1 d . . .
Cl05 Cl 0.96085(4) 1.13618(6) 0.97842(5) 0.0482(2) Uani 1 1 d . . .
Cl06 Cl 1.04786(4) 1.01401(6) 0.90770(5) 0.0457(2) Uani 1 1 d . . .
Cl08 Cl 0.73804(6) 0.44255(7) 0.45014(5) 0.0629(3) Uani 1 1 d . . .
O O 0.93365(11) 0.21413(13) 0.71702(13) 0.0408(6) Uani 1 1 d . . .
C00D C 0.86931(14) 0.71225(19) 0.71047(18) 0.0267(7) Uani 1 1 d . . .
C00E C 0.76695(14) 0.5336(2) 0.60818(17) 0.0257(6) Uani 1 1 d . A .
C00F C 0.82155(14) 0.66256(19) 0.65892(17) 0.0260(7) Uani 1 1 d . A .
C00G C 0.96807(15) 0.28474(19) 0.73341(17) 0.0303(7) Uani 1 1 d . . .
C00H C 0.90875(14) 0.6823(2) 0.77651(18) 0.0298(7) Uani 1 1 d . . .
H00H H 0.9054 0.6261 0.7891 0.036 Uiso 1 1 calc R . .
C00I C 0.93572(14) 0.36076(19) 0.71438(17) 0.0261(7) Uani 1 1 d . . .
C00J C 0.83953(14) 0.43306(19) 0.65979(17) 0.0243(6) Uani 1 1 d . . .
C00K C 0.93245(14) 0.51337(19) 0.71316(18) 0.0265(7) Uani 1 1 d . . .
H00K H 0.9534 0.5651 0.7233 0.032 Uiso 1 1 calc R A .
C00L C 0.87170(15) 0.7987(2) 0.69638(19) 0.0324(7) Uani 1 1 d . A .
C00M C 0.95261(15) 0.7322(2) 0.8241(2) 0.0381(8) Uani 1 1 d . . .
H00M H 0.9793 0.7100 0.8684 0.046 Uiso 1 1 calc R . .
C00N C 0.77669(14) 0.4477(2) 0.61464(16) 0.0257(7) Uani 1 1 d . A .
C00O C 0.87111(14) 0.36013(19) 0.67666(16) 0.0249(6) Uani 1 1 d . A .
H00O H 0.8498 0.3091 0.6631 0.030 Uiso 1 1 calc R . .
C00P C 0.82173(14) 0.57603(19) 0.65244(17) 0.0244(6) Uani 1 1 d . . .
C00Q C 0.96747(14) 0.43804(19) 0.73179(18) 0.0276(7) Uani 1 1 d . . .
C00R C 0.95784(16) 0.8151(2) 0.8072(2) 0.0409(9) Uani 1 1 d . A .
H00R H 0.9892 0.8488 0.8390 0.049 Uiso 1 1 calc R . .
C00S C 0.71201(15) 0.3230(2) 0.61837(19) 0.0332(7) Uani 1 1 d . A .
C00T C 0.86969(14) 0.51162(18) 0.68118(17) 0.0242(6) Uani 1 1 d . A .
C00U C 0.76957(15) 0.7046(2) 0.60851(17) 0.0296(7) Uani 1 1 d . . .
C00V C 0.82390(17) 0.8354(2) 0.6382(2) 0.0367(8) Uani 1 1 d . . .
H00V H 0.8275 0.8917 0.6261 0.044 Uiso 1 1 calc R A .
C00W C 0.71577(15) 0.6609(2) 0.56637(18) 0.0331(8) Uani 1 1 d . A .
H00W H 0.6809 0.6911 0.5369 0.040 Uiso 1 1 calc R . .
C00X C 0.71301(15) 0.5770(2) 0.56716(17) 0.0300(7) Uani 1 1 d . . .
H00X H 0.6761 0.5484 0.5410 0.036 Uiso 1 1 calc R A .
C00Y C 0.91790(16) 0.8480(2) 0.7451(2) 0.0385(8) Uani 1 1 d . . .
H00Y H 0.9212 0.9048 0.7344 0.046 Uiso 1 1 calc R A .
C010 C 0.73255(14) 0.3823(2) 0.57887(17) 0.0280(7) Uani 1 1 d . . .
C012 C 0.77327(17) 0.7914(2) 0.59952(19) 0.0355(8) Uani 1 1 d . A .
H012 H 0.7395 0.8193 0.5656 0.043 Uiso 1 1 calc R . .
C013 C 0.71022(18) 0.3755(2) 0.50283(19) 0.0415(9) Uani 1 1 d . A .
C014 C 0.67104(17) 0.2608(2) 0.5842(2) 0.0484(10) Uani 1 1 d . . .
H014 H 0.6577 0.2207 0.6119 0.058 Uiso 1 1 calc R A .
C015 C 0.6687(2) 0.3147(3) 0.4679(2) 0.0581(13) Uani 1 1 d . . .
H015 H 0.6535 0.3124 0.4163 0.070 Uiso 1 1 calc R A .
C016 C 0.8958(3) 0.0921(5) 0.7461(5) 0.0292(15) Uani 0.502(8) 1 d PDU A 1
H01A H 0.9055 0.0420 0.7771 0.035 Uiso 0.502(8) 1 calc PR A 1
H01B H 0.8850 0.0739 0.6949 0.035 Uiso 0.502(8) 1 calc PR A 1
C017 C 0.6499(2) 0.2582(3) 0.5085(3) 0.0614(14) Uani 1 1 d . A .
H017 H 0.6217 0.2159 0.4846 0.074 Uiso 1 1 calc R . .
C018 C 0.8100(5) 0.1298(6) 0.7375(5) 0.0345(18) Uani 0.498(8) 1 d PDU A 2
H01C H 0.8028 0.1597 0.6910 0.041 Uiso 0.498(8) 1 calc PR A 2
H01D H 0.7997 0.1678 0.7721 0.041 Uiso 0.498(8) 1 calc PR A 2
C01A C 0.7674(7) 0.0547(8) 0.7249(7) 0.052(3) Uani 0.498(8) 1 d PDU A 2
H01E H 0.7792 0.0153 0.6932 0.078 Uiso 0.498(8) 1 calc PR A 2
H01F H 0.7242 0.0722 0.7018 0.078 Uiso 0.498(8) 1 calc PR A 2
H01G H 0.7714 0.0282 0.7717 0.078 Uiso 0.498(8) 1 calc PR A 2
C01B C 0.9532(3) 0.1455(4) 0.7640(4) 0.0333(17) Uani 0.502(8) 1 d PDU A 1
H01H H 0.9665 0.1630 0.8156 0.040 Uiso 0.502(8) 1 calc PR A 1
H01I H 0.9879 0.1160 0.7542 0.040 Uiso 0.502(8) 1 calc PR A 1
C01C C 0.9228(3) 0.1761(4) 0.7893(4) 0.0349(17) Uani 0.498(8) 1 d PDU A 2
H01J H 0.9629 0.1568 0.8236 0.042 Uiso 0.498(8) 1 calc PR A 2
H01K H 0.9058 0.2193 0.8139 0.042 Uiso 0.498(8) 1 calc PR A 2
C13 C 0.8781(4) 0.1052(5) 0.7677(5) 0.0374(18) Uani 0.498(8) 1 d PDU A 2
H13A H 0.8837 0.0695 0.8108 0.045 Uiso 0.498(8) 1 calc PR A 2
H13B H 0.8889 0.0719 0.7306 0.045 Uiso 0.498(8) 1 calc PR A 2
C19 C 0.8400(5) 0.1343(6) 0.7566(5) 0.0369(17) Uani 0.502(8) 1 d PDU A 1
H19A H 0.8515 0.1566 0.8068 0.044 Uiso 0.502(8) 1 calc PR A 1
H19B H 0.8277 0.1815 0.7225 0.044 Uiso 0.502(8) 1 calc PR A 1
C20 C 0.7856(5) 0.0768(9) 0.7443(7) 0.048(3) Uani 0.502(8) 1 d PDU A 1
H20A H 0.7740 0.0546 0.6947 0.071 Uiso 0.502(8) 1 calc PR A 1
H20B H 0.7503 0.1071 0.7508 0.071 Uiso 0.502(8) 1 calc PR A 1
H20C H 0.7970 0.0311 0.7792 0.071 Uiso 0.502(8) 1 calc PR A 1
Sb1 Sb 1.05861(18) 0.4360(2) 0.5353(2) 0.0120(9) Uani 0.25 1 d PD B -1
Cl2 Cl 1.0997(9) 0.3407(12) 0.4700(10) 0.037(4) Uani 0.25 1 d PD B -1
Cl4 Cl 1.0134(6) 0.5304(6) 0.5976(6) 0.026(4) Uani 0.25 1 d PD B -1
Cl3 Cl 1.1411(2) 0.3949(3) 0.6387(3) 0.0389(11) Uani 0.31 1 d PD B -1
Cl1 Cl 0.9998(2) 0.3295(2) 0.5608(3) 0.0421(9) Uani 0.25 1 d PD B -1
Cl6 Cl 1.1217(3) 0.5381(3) 0.5057(3) 0.0718(15) Uani 0.25 1 d PD B -1
Cl5 Cl 0.9820(9) 0.4621(15) 0.4228(8) 0.060(5) Uani 0.25 1 d PD B -1
Cl11 Cl 1.04227(18) 0.5795(3) 0.5552(3) 0.0427(12) Uani 0.25 1 d PD C -2
Sb2 Sb 0.9413(2) 0.5687(3) 0.4666(3) 0.0335(15) Uani 0.25 1 d PD C -2
Cl7 Cl 0.9855(8) 0.4711(15) 0.4069(12) 0.055(8) Uani 0.25 1 d PD C -2
Cl9 Cl 0.84799(14) 0.5562(3) 0.37115(19) 0.0602(11) Uani 0.33 1 d PD C -2
Cl12 Cl 0.9228(2) 0.4517(2) 0.5305(2) 0.0387(8) Uani 0.25 1 d PD C -2
Cl10 Cl 0.9679(3) 0.6763(2) 0.4007(3) 0.0452(9) Uani 0.25 1 d PD C -2
Cl8 Cl 0.8798(13) 0.6492(13) 0.5192(12) 0.081(7) Uani 0.25 1 d PD C -2
Cl13 Cl 1.1347(4) 0.3546(5) 0.6350(3) 0.067(2) Uani 0.25 1 d P D -3
Cl17 Cl 1.1105(8) 0.3419(6) 0.4736(6) 0.042(3) Uani 0.50 1 d P E -3
Cl14 Cl 1.0852(4) 0.3567(5) 0.5481(4) 0.0349(18) Uani 0.10 1 d P F -5

loop_
_atom_site_aniso_label
_atom_site_aniso_U_11
_atom_site_aniso_U_22
_atom_site_aniso_U_33
_atom_site_aniso_U_23
_atom_site_aniso_U_13
_atom_site_aniso_U_12
Sb01 0.01872(14) 0.03222(17) 0.02854(16) 0.00048(12) 0.00274(11) -0.00382(11)
Cl03 0.0469(5) 0.0414(5) 0.0410(5) 0.0008(4) 0.0245(4) -0.0114(4)
Cl04 0.0229(4) 0.0582(6) 0.0434(5) -0.0127(4) 0.0010(3) -0.0074(4)
Cl05 0.0498(5) 0.0367(5) 0.0498(5) 0.0031(4) 0.0040(4) 0.0049(4)
Cl06 0.0438(5) 0.0559(6) 0.0418(5) -0.0047(4) 0.0200(4) -0.0158(4)
Cl08 0.1089(9) 0.0538(6) 0.0287(5) 0.0072(4) 0.0257(5) 0.0269(6)
O 0.0462(14) 0.0141(11) 0.0415(14) 0.0043(10) -0.0150(11) -0.0065(10)
C00D 0.0247(15) 0.0224(16) 0.0386(18) -0.0003(13) 0.0178(13) 0.0033(12)
C00E 0.0273(15) 0.0283(16) 0.0253(16) 0.0029(13) 0.0137(13) 0.0021(13)
C00F 0.0244(15) 0.0255(16) 0.0330(17) 0.0040(13) 0.0163(13) 0.0026(13)
C00G 0.0386(17) 0.0168(15) 0.0278(17) -0.0009(13) -0.0001(13) -0.0050(13)
C00H 0.0234(15) 0.0248(16) 0.0419(19) 0.0015(14) 0.0113(14) 0.0037(13)
C00I 0.0293(15) 0.0176(15) 0.0297(16) 0.0029(12) 0.0068(13) -0.0014(12)
C00J 0.0241(15) 0.0243(16) 0.0264(16) 0.0013(12) 0.0108(12) -0.0041(12)
C00K 0.0239(14) 0.0172(15) 0.0405(18) 0.0028(13) 0.0130(13) -0.0020(12)
C00L 0.0345(17) 0.0252(17) 0.045(2) 0.0012(15) 0.0228(15) 0.0038(14)
C00M 0.0261(16) 0.036(2) 0.049(2) -0.0034(17) 0.0074(15) 0.0047(15)
C00N 0.0259(15) 0.0314(17) 0.0227(15) 0.0010(13) 0.0120(12) -0.0038(13)
C00O 0.0297(16) 0.0208(15) 0.0245(15) 0.0013(12) 0.0090(12) -0.0056(13)
C00P 0.0234(15) 0.0252(16) 0.0287(16) 0.0042(13) 0.0141(13) 0.0034(12)
C00Q 0.0265(16) 0.0195(15) 0.0372(18) 0.0005(13) 0.0111(14) -0.0014(13)
C00R 0.0301(18) 0.0323(19) 0.062(2) -0.0117(18) 0.0166(17) -0.0038(15)
C00S 0.0262(16) 0.0301(18) 0.043(2) -0.0048(15) 0.0104(14) -0.0018(14)
C00T 0.0261(15) 0.0201(15) 0.0296(16) 0.0038(12) 0.0134(13) 0.0003(12)
C00U 0.0330(17) 0.0322(18) 0.0283(17) 0.0051(14) 0.0163(14) 0.0081(14)
C00V 0.051(2) 0.0230(17) 0.042(2) 0.0061(15) 0.0244(17) 0.0104(16)
C00W 0.0322(17) 0.039(2) 0.0272(17) 0.0044(15) 0.0077(14) 0.0132(15)
C00X 0.0242(15) 0.0383(19) 0.0276(17) 0.0002(14) 0.0082(13) 0.0041(14)
C00Y 0.0383(19) 0.0246(17) 0.060(2) -0.0027(16) 0.0263(18) 0.0014(15)
C010 0.0260(15) 0.0283(17) 0.0273(16) -0.0044(13) 0.0053(13) 0.0044(13)
C012 0.044(2) 0.0309(18) 0.0343(18) 0.0060(15) 0.0169(16) 0.0128(16)
C013 0.048(2) 0.037(2) 0.0312(18) -0.0073(16) 0.0011(16) 0.0152(17)
C014 0.0349(19) 0.033(2) 0.074(3) -0.0092(19) 0.0120(19) -0.0069(16)
C015 0.068(3) 0.044(2) 0.041(2) -0.015(2) -0.013(2) 0.018(2)
C016 0.034(3) 0.025(3) 0.030(3) -0.001(3) 0.013(3) -0.007(3)
C017 0.046(2) 0.041(2) 0.073(3) -0.029(2) -0.015(2) 0.0053(19)
C018 0.034(4) 0.039(4) 0.029(4) -0.008(3) 0.009(3) -0.009(4)
C01A 0.064(8) 0.054(6) 0.045(7) -0.009(5) 0.027(5) -0.034(5)
C01B 0.035(3) 0.024(3) 0.035(3) 0.009(3) 0.003(3) -0.009(3)
C01C 0.040(3) 0.031(3) 0.030(3) 0.011(3) 0.007(3) -0.007(3)
C13 0.041(4) 0.032(3) 0.036(4) 0.007(3) 0.008(3) -0.009(3)
C19 0.036(4) 0.039(3) 0.040(4) 0.002(3) 0.018(3) -0.004(4)
C20 0.037(6) 0.070(8) 0.041(6) 0.000(5) 0.020(4) -0.020(5)
Sb1 0.0124(15) 0.0059(12) 0.0146(15) 0.0013(9) -0.0003(11) 0.0009(10)
Cl2 0.020(3) 0.045(7) 0.046(6) -0.012(4) 0.010(3) 0.003(3)
Cl4 0.050(7) 0.016(4) 0.012(6) -0.007(4) 0.010(5) 0.001(3)
Cl3 0.0248(16) 0.045(3) 0.0345(19) 0.017(2) -0.0083(12) 0.000(2)
Cl1 0.048(2) 0.033(2) 0.056(3) -0.0018(19) 0.032(2) -0.0099(18)
Cl6 0.105(4) 0.064(3) 0.061(3) -0.013(2) 0.047(3) -0.050(3)
Cl5 0.091(9) 0.055(8) 0.016(5) -0.017(5) -0.009(4) 0.047(6)
Cl11 0.0243(18) 0.045(3) 0.048(3) -0.015(2) -0.0052(17) 0.0016(17)
Sb2 0.032(2) 0.041(3) 0.0254(19) -0.0030(15) 0.0075(15) -0.0049(17)
Cl7 0.036(8) 0.059(11) 0.050(12) -0.013(8) -0.014(7) 0.027(6)
Cl9 0.0217(15) 0.104(3) 0.0381(18) -0.025(2) -0.0141(12) 0.0131(19)
Cl12 0.056(2) 0.0283(17) 0.0372(19) 0.0084(15) 0.0219(17) -0.0024(16)
Cl10 0.074(3) 0.0257(18) 0.048(2) 0.0033(18) 0.037(2) -0.003(2)
Cl8 0.052(9) 0.139(13) 0.055(8) 0.010(7) 0.023(7) 0.048(9)
Cl13 0.067(4) 0.111(6) 0.024(2) 0.030(4) 0.015(3) 0.061(5)
Cl17 0.054(7) 0.050(4) 0.025(3) 0.010(3) 0.016(3) 0.028(4)
Cl14 0.049(5) 0.020(4) 0.036(4) 0.010(3) 0.014(4) 0.022(4)

loop_
_atom_type_symbol
_atom_type_description
_atom_type_scat_dispersion_real
_atom_type_scat_dispersion_imag
_atom_type_scat_source
C C 0.0181 0.0091 'International Tables Vol C Tables 4.2.6.8 and 6.1.1.4'
H H 0.0000 0.0000 'International Tables Vol C Tables 4.2.6.8 and 6.1.1.4'
Cl Cl 0.3639 0.7018 'International Tables Vol C Tables 4.2.6.8 and 6.1.1.4'
O O 0.0492 0.0322 'International Tables Vol C Tables 4.2.6.8 and 6.1.1.4'
Sb Sb -0.0562 5.8946 'International Tables Vol C Tables 4.2.6.8 and 6.1.1.4'

loop_
_geom_angle_atom_site_label_1
_geom_angle_atom_site_label_2
_geom_angle_atom_site_label_3
_geom_angle
_geom_angle_site_symmetry_1
_geom_angle_site_symmetry_3
_geom_angle_publ_flag
Cl04 Sb01 Cl04 180.0 5_777 . ?
Cl04 Sb01 Cl05 90.34(3) . . ?
Cl04 Sb01 Cl05 90.34(3) 5_777 5_777 ?
Cl04 Sb01 Cl05 89.66(3) . 5_777 ?
Cl04 Sb01 Cl05 89.66(3) 5_777 . ?
Cl04 Sb01 Cl06 89.80(3) 5_777 . ?
Cl04 Sb01 Cl06 90.20(3) . . ?
Cl04 Sb01 Cl06 90.20(3) 5_777 5_777 ?
Cl04 Sb01 Cl06 89.80(3) . 5_777 ?
Cl05 Sb01 Cl05 180.000(1) 5_777 . ?
Cl05 Sb01 Cl06 89.20(4) . 5_777 ?
Cl05 Sb01 Cl06 89.20(4) 5_777 . ?
Cl05 Sb01 Cl06 90.80(4) 5_777 5_777 ?
Cl05 Sb01 Cl06 90.80(4) . . ?
Cl06 Sb01 Cl06 180.000(2) . 5_777 ?
C00G O C01B 117.9(3) . . ?
C00G O C01C 110.5(3) . . ?
C01B O C01C 41.2(4) . . ?
C00H C00D C00F 123.9(3) . . ?
C00H C00D C00L 117.6(3) . . ?
C00L C00D C00F 118.2(3) . . ?
C00N C00E C00P 109.7(3) . . ?
C00N C00E C00X 128.6(3) . . ?
C00X C00E C00P 121.8(3) . . ?
C00P C00F C00D 125.9(3) . . ?
C00P C00F C00U 115.8(3) . . ?
C00U C00F C00D 118.3(3) . . ?
O C00G C00G 123.05(17) . 2_756 ?
O C00G C00I 117.0(3) . . ?
C00G C00G C00I 119.92(18) 2_756 . ?
C00D C00H H00H 119.1 . . ?
C00M C00H C00D 121.7(3) . . ?
C00M C00H H00H 119.1 . . ?
C00G C00I C00Q 121.1(3) . . ?
C00O C00I C00G 119.6(3) . . ?
C00O C00I C00Q 119.4(3) . . ?
C00N C00J C00T 108.6(3) . . ?
C00O C00J C00N 129.3(3) . . ?
C00O C00J C00T 121.9(3) . . ?
C00Q C00K H00K 119.6 . . ?
C00T C00K H00K 119.6 . . ?
C00T C00K C00Q 120.8(3) . . ?
C00V C00L C00D 119.6(3) . . ?
C00Y C00L C00D 119.3(3) . . ?
C00Y C00L C00V 120.7(3) . . ?
C00H C00M H00M 119.9 . . ?
C00H C00M C00R 120.2(3) . . ?
C00R C00M H00M 119.9 . . ?
C00E C00N C00J 108.4(3) . . ?
C00E C00N C010 127.2(3) . . ?
C00J C00N C010 124.3(3) . . ?
C00I C00O H00O 120.1 . . ?
C00J C00O C00I 119.8(3) . . ?
C00J C00O H00O 120.1 . . ?
C00E C00P C00T 106.3(3) . . ?
C00F C00P C00E 120.1(3) . . ?
C00F C00P C00T 133.6(3) . . ?
C00I C00Q C00K 119.0(3) . . ?
C00Q C00Q C00I 118.96(18) 2_756 . ?
C00Q C00Q C00K 121.99(18) 2_756 . ?
C00M C00R H00R 120.0 . . ?
C00Y C00R C00M 120.0(3) . . ?
C00Y C00R H00R 120.0 . . ?
C010 C00S Cl03 119.1(2) . . ?
C014 C00S Cl03 119.0(3) . . ?
C014 C00S C010 121.7(3) . . ?
C00J C00T C00P 106.7(3) . . ?
C00K C00T C00J 118.8(3) . . ?
C00K C00T C00P 134.0(3) . . ?
C00W C00U C00F 121.5(3) . . ?
C012 C00U C00F 118.9(3) . . ?
C012 C00U C00W 119.7(3) . . ?
C00L C00V H00V 119.4 . . ?
C012 C00V C00L 121.2(3) . . ?
C012 C00V H00V 119.4 . . ?
C00U C00W H00W 119.2 . . ?
C00X C00W C00U 121.7(3) . . ?
C00X C00W H00W 119.2 . . ?
C00E C00X H00X 121.1 . . ?
C00W C00X C00E 117.8(3) . . ?
C00W C00X H00X 121.1 . . ?
C00L C00Y H00Y 119.5 . . ?
C00R C00Y C00L 120.9(3) . . ?
C00R C00Y H00Y 119.5 . . ?
C00S C010 C00N 122.1(3) . . ?
C00S C010 C013 116.9(3) . . ?
C013 C010 C00N 121.0(3) . . ?
C00U C012 H012 119.2 . . ?
C00V C012 C00U 121.6(3) . . ?
C00V C012 H012 119.2 . . ?
C010 C013 Cl08 119.5(3) . . ?
C015 C013 Cl08 118.3(3) . . ?
C015 C013 C010 122.2(4) . . ?
C00S C014 H014 120.7 . . ?
C00S C014 C017 118.6(4) . . ?
C017 C014 H014 120.7 . . ?
C013 C015 H015 120.5 . . ?
C017 C015 C013 119.1(4) . . ?
C017 C015 H015 120.5 . . ?
H01A C016 H01B 107.6 . . ?
C01B C016 H01A 108.7 . . ?
C01B C016 H01B 108.7 . . ?
C01B C016 C19 114.2(7) . . ?
C19 C016 H01A 108.7 . . ?
C19 C016 H01B 108.7 . . ?
C014 C017 H017 119.2 . . ?
C015 C017 C014 121.6(4) . . ?
C015 C017 H017 119.2 . . ?
H01C C018 H01D 108.0 . . ?
C01A C018 H01C 109.3 . . ?
C01A C018 H01D 109.3 . . ?
C13 C018 H01C 109.3 . . ?
C13 C018 H01D 109.3 . . ?
C13 C018 C01A 111.6(9) . . ?
C018 C01A H01E 109.5 . . ?
C018 C01A H01F 109.5 . . ?
C018 C01A H01G 109.5 . . ?
H01E C01A H01F 109.5 . . ?
H01E C01A H01G 109.5 . . ?
H01F C01A H01G 109.5 . . ?
O C01B C016 103.4(5) . . ?
O C01B H01H 111.1 . . ?
O C01B H01I 111.1 . . ?
C016 C01B H01H 111.1 . . ?
C016 C01B H01I 111.1 . . ?
H01H C01B H01I 109.1 . . ?
O C01C H01J 109.9 . . ?
O C01C H01K 109.9 . . ?
H01J C01C H01K 108.3 . . ?
C13 C01C O 108.9(6) . . ?
C13 C01C H01J 109.9 . . ?
C13 C01C H01K 109.9 . . ?
C018 C13 H13A 108.5 . . ?
C018 C13 H13B 108.5 . . ?
C01C C13 C018 115.0(8) . . ?
C01C C13 H13A 108.5 . . ?
C01C C13 H13B 108.5 . . ?
H13A C13 H13B 107.5 . . ?
C016 C19 H19A 109.1 . . ?
C016 C19 H19B 109.1 . . ?
H19A C19 H19B 107.9 . . ?
C20 C19 C016 112.4(8) . . ?
C20 C19 H19A 109.1 . . ?
C20 C19 H19B 109.1 . . ?
Cl2 Sb1 Cl4 177.8(6) . . ?
Cl2 Sb1 Cl6 87.3(5) . . ?
Cl3 Sb1 Cl2 86.0(6) . . ?
Cl3 Sb1 Cl4 95.8(4) . . ?
Cl3 Sb1 Cl6 91.4(2) . . ?
Cl1 Sb1 Cl2 89.1(5) . . ?
Cl1 Sb1 Cl4 89.8(3) . . ?
Cl1 Sb1 Cl3 88.0(2) . . ?
Cl1 Sb1 Cl6 176.3(3) . . ?
Cl1 Sb1 Cl5 91.5(8) . . ?
Cl6 Sb1 Cl4 93.9(3) . . ?
Cl5 Sb1 Cl2 85.5(7) . . ?
Cl5 Sb1 Cl4 92.6(7) . . ?
Cl5 Sb1 Cl3 171.5(5) . . ?
Cl5 Sb1 Cl6 88.6(8) . . ?
Cl7 Sb2 Cl11 86.6(4) . . ?
Cl7 Sb2 Cl12 84.1(8) . . ?
Cl7 Sb2 Cl8 168.8(10) . . ?
Cl9 Sb2 Cl11 174.0(3) . . ?
Cl9 Sb2 Cl7 88.5(4) . . ?
Cl9 Sb2 Cl12 94.5(3) . . ?
Cl9 Sb2 Cl10 87.6(3) . . ?
Cl9 Sb2 Cl8 83.1(7) . . ?
Cl12 Sb2 Cl11 88.4(2) . . ?
Cl10 Sb2 Cl11 89.0(3) . . ?
Cl10 Sb2 Cl7 90.3(8) . . ?
Cl10 Sb2 Cl12 173.9(3) . . ?
Cl10 Sb2 Cl8 96.7(6) . . ?
Cl8 Sb2 Cl11 102.2(8) . . ?
Cl8 Sb2 Cl12 89.2(6) . . ?

loop_
_geom_bond_atom_site_label_1
_geom_bond_atom_site_label_2
_geom_bond_distance
_geom_bond_site_symmetry_2
_geom_bond_publ_flag
Sb01 Cl04 2.3509(8) 5_777 ?
Sb01 Cl04 2.3509(8) . ?
Sb01 Cl05 2.3602(9) 5_777 ?
Sb01 Cl05 2.3602(9) . ?
Sb01 Cl06 2.3811(9) . ?
Sb01 Cl06 2.3811(9) 5_777 ?
Cl03 C00S 1.732(4) . ?
Cl08 C013 1.739(4) . ?
O C00G 1.362(4) . ?
O C01B 1.413(7) . ?
O C01C 1.620(7) . ?
C00D C00F 1.459(4) . ?
C00D C00H 1.394(5) . ?
C00D C00L 1.427(4) . ?
C00E C00N 1.404(5) . ?
C00E C00P 1.439(4) . ?
C00E C00X 1.415(4) . ?
C00F C00P 1.404(4) . ?
C00F C00U 1.440(4) . ?
C00G C00G 1.385(6) 2_756 ?
C00G C00I 1.418(4) . ?
C00H H00H 0.9500 . ?
C00H C00M 1.381(5) . ?
C00I C00O 1.414(4) . ?
C00I C00Q 1.427(4) . ?
C00J C00N 1.435(4) . ?
C00J C00O 1.364(4) . ?
C00J C00T 1.439(4) . ?
C00K H00K 0.9500 . ?
C00K C00Q 1.436(4) . ?
C00K C00T 1.360(4) . ?
C00L C00V 1.422(5) . ?
C00L C00Y 1.412(5) . ?
C00M H00M 0.9500 . ?
C00M C00R 1.393(5) . ?
C00N C010 1.470(4) . ?
C00O H00O 0.9500 . ?
C00P C00T 1.480(4) . ?
C00Q C00Q 1.419(6) 2_756 ?
C00R H00R 0.9500 . ?
C00R C00Y 1.363(5) . ?
C00S C010 1.396(5) . ?
C00S C014 1.387(5) . ?
C00U C00W 1.422(5) . ?
C00U C012 1.418(5) . ?
C00V H00V 0.9500 . ?
C00V C012 1.355(5) . ?
C00W H00W 0.9500 . ?
C00W C00X 1.357(5) . ?
C00X H00X 0.9500 . ?
C00Y H00Y 0.9500 . ?
C010 C013 1.402(5) . ?
C012 H012 0.9500 . ?
C013 C015 1.380(6) . ?
C014 H014 0.9500 . ?
C014 C017 1.392(6) . ?
C015 H015 0.9500 . ?
C015 C017 1.360(7) . ?
C016 H01A 0.9900 . ?
C016 H01B 0.9900 . ?
C016 C01B 1.507(8) . ?
C016 C19 1.508(9) . ?
C017 H017 0.9500 . ?
C018 H01C 0.9900 . ?
C018 H01D 0.9900 . ?
C018 C01A 1.522(10) . ?
C018 C13 1.521(10) . ?
C01A H01E 0.9800 . ?
C01A H01F 0.9800 . ?
C01A H01G 0.9800 . ?
C01B H01H 0.9900 . ?
C01B H01I 0.9900 . ?
C01C H01J 0.9900 . ?
C01C H01K 0.9900 . ?
C01C C13 1.498(9) . ?
C13 H13A 0.9900 . ?
C13 H13B 0.9900 . ?
C19 H19A 0.9900 . ?
C19 H19B 0.9900 . ?
C19 C20 1.502(10) . ?
C20 H20A 0.9800 . ?
C20 H20B 0.9800 . ?
C20 H20C 0.9800 . ?
Sb1 Cl2 2.365(13) . ?
Sb1 Cl4 2.374(10) . ?
Sb1 Cl3 2.361(5) . ?
Sb1 Cl1 2.326(5) . ?
Sb1 Cl6 2.371(5) . ?
Sb1 Cl5 2.353(12) . ?
Cl11 Sb2 2.391(6) . ?
Sb2 Cl7 2.360(13) . ?
Sb2 Cl9 2.334(6) . ?
Sb2 Cl12 2.370(6) . ?
Sb2 Cl10 2.348(6) . ?
Sb2 Cl8 2.364(13) . ?

loop_
_geom_torsion_atom_site_label_1
_geom_torsion_atom_site_label_2
_geom_torsion_atom_site_label_3
_geom_torsion_atom_site_label_4
_geom_torsion
_geom_torsion_site_symmetry_1
_geom_torsion_site_symmetry_2
_geom_torsion_site_symmetry_3
_geom_torsion_site_symmetry_4
_geom_torsion_publ_flag
Cl03 C00S C010 C00N 5.3(4) . . . . ?
Cl03 C00S C010 C013 -176.1(2) . . . . ?
Cl03 C00S C014 C017 175.2(3) . . . . ?
Cl08 C013 C015 C017 175.4(3) . . . . ?
O C00G C00I C00O -3.2(5) . . . . ?
O C00G C00I C00Q 177.7(3) . . . . ?
O C01C C13 C018 -79.7(9) . . . . ?
C00D C00F C00P C00E 169.3(3) . . . . ?
C00D C00F C00P C00T -12.9(5) . . . . ?
C00D C00F C00U C00W -167.9(3) . . . . ?
C00D C00F C00U C012 14.0(4) . . . . ?
C00D C00H C00M C00R 0.9(5) . . . . ?
C00D C00L C00V C012 5.6(5) . . . . ?
C00D C00L C00Y C00R -3.7(5) . . . . ?
C00E C00N C010 C00S -119.8(4) . . . . ?
C00E C00N C010 C013 61.8(5) . . . . ?
C00E C00P C00T C00J -6.4(3) . . . . ?
C00E C00P C00T C00K 164.7(3) . . . . ?
C00F C00D C00H C00M -178.9(3) . . . . ?
C00F C00D C00L C00V 7.2(4) . . . . ?
C00F C00D C00L C00Y -179.4(3) . . . . ?
C00F C00P C00T C00J 175.6(3) . . . . ?
C00F C00P C00T C00K -13.3(6) . . . . ?
C00F C00U C00W C00X -5.6(5) . . . . ?
C00F C00U C012 C00V -1.3(5) . . . . ?
C00G O C01B C016 161.3(5) . . . . ?
C00G O C01C C13 172.7(6) . . . . ?
C00G C00G C00I C00O 176.3(4) 2_756 . . . ?
C00G C00G C00I C00Q -2.9(6) 2_756 . . . ?
C00G C00I C00O C00J 178.4(3) . . . . ?
C00G C00I C00Q C00K -178.3(3) . . . . ?
C00G C00I C00Q C00Q 0.5(6) . . . 2_756 ?
C00H C00D C00F C00P -24.8(5) . . . . ?
C00H C00D C00F C00U 156.4(3) . . . . ?
C00H C00D C00L C00V -166.4(3) . . . . ?
C00H C00D C00L C00Y 7.0(4) . . . . ?
C00H C00M C00R C00Y 2.7(5) . . . . ?
C00J C00N C010 C00S 64.0(4) . . . . ?
C00J C00N C010 C013 -114.5(4) . . . . ?
C00L C00D C00F C00P 162.0(3) . . . . ?
C00L C00D C00F C00U -16.7(4) . . . . ?
C00L C00D C00H C00M -5.7(5) . . . . ?
C00L C00V C012 C00U -8.8(5) . . . . ?
C00M C00R C00Y C00L -1.2(5) . . . . ?
C00N C00E C00P C00F -175.5(3) . . . . ?
C00N C00E C00P C00T 6.2(3) . . . . ?
C00N C00E C00X C00W -176.6(3) . . . . ?
C00N C00J C00O C00I 171.3(3) . . . . ?
C00N C00J C00T C00K -168.3(3) . . . . ?
C00N C00J C00T C00P 4.4(3) . . . . ?
C00N C010 C013 Cl08 3.1(4) . . . . ?
C00N C010 C013 C015 -179.9(3) . . . . ?
C00O C00I C00Q C00K 2.5(5) . . . . ?
C00O C00I C00Q C00Q -178.6(4) . . . 2_756 ?
C00O C00J C00N C00E -174.6(3) . . . . ?
C00O C00J C00N C010 2.3(5) . . . . ?
C00O C00J C00T C00K 6.2(5) . . . . ?
C00O C00J C00T C00P 178.9(3) . . . . ?
C00P C00E C00N C00J -3.6(3) . . . . ?
C00P C00E C00N C010 179.7(3) . . . . ?
C00P C00E C00X C00W 4.7(5) . . . . ?
C00P C00F C00U C00W 13.3(4) . . . . ?
C00P C00F C00U C012 -164.9(3) . . . . ?
C00Q C00I C00O C00J -2.4(5) . . . . ?
C00Q C00K C00T C00J -6.0(5) . . . . ?
C00Q C00K C00T C00P -176.3(3) . . . . ?
C00S C010 C013 Cl08 -175.4(3) . . . . ?
C00S C010 C013 C015 1.5(5) . . . . ?
C00S C014 C017 C015 0.3(6) . . . . ?
C00T C00J C00N C00E -0.6(3) . . . . ?
C00T C00J C00N C010 176.2(3) . . . . ?
C00T C00J C00O C00I -1.9(5) . . . . ?
C00T C00K C00Q C00I 1.8(5) . . . . ?
C00T C00K C00Q C00Q -177.0(4) . . . 2_756 ?
C00U C00F C00P C00E -12.0(4) . . . . ?
C00U C00F C00P C00T 165.8(3) . . . . ?
C00U C00W C00X C00E -3.6(5) . . . . ?
C00V C00L C00Y C00R 169.6(3) . . . . ?
C00W C00U C012 C00V -179.5(3) . . . . ?
C00X C00E C00N C00J 177.6(3) . . . . ?
C00X C00E C00N C010 0.9(5) . . . . ?
C00X C00E C00P C00F 3.4(4) . . . . ?
C00X C00E C00P C00T -174.9(3) . . . . ?
C00Y C00L C00V C012 -167.7(3) . . . . ?
C010 C00S C014 C017 -0.3(5) . . . . ?
C010 C013 C015 C017 -1.6(6) . . . . ?
C012 C00U C00W C00X 172.6(3) . . . . ?
C013 C015 C017 C014 0.6(7) . . . . ?
C014 C00S C010 C00N -179.1(3) . . . . ?
C014 C00S C010 C013 -0.5(5) . . . . ?
C01A C018 C13 C01C -173.6(8) . . . . ?
C01B O C00G C00G 33.0(7) . . . 2_756 ?
C01B O C00G C00I -147.5(5) . . . . ?
C01B O C01C C13 -77.9(7) . . . . ?
C01B C016 C19 C20 -175.2(8) . . . . ?
C01C O C00G C00G 77.7(6) . . . 2_756 ?
C01C O C00G C00I -102.9(4) . . . . ?
C01C O C01B C016 71.6(6) . . . . ?
C19 C016 C01B O -58.3(9) . . . . ?
